data_1552559
loop_
_publ_author_name
'Kundu, Tania'
'Bhattacharjee, Bharati'
'Hazra, Subhenjit'
'Ghosh, Arnab K.'
'Bandyopadhyay, Debasish'
'Pramanik, Animesh'

_publ_section_title
;
 Synthesis and Biological Assessment of Pyrrolobenzoxazine Scaffold as a
 Potent Antioxidant.
;
_journal_issue 13
_journal_name_full 'Journal of medicinal chemistry'
_journal_page_first 6315
_journal_page_last 6329
_journal_paper_doi 10.1021/acs.jmedchem.9b00717
_journal_volume 62
_journal_year 2019
_chemical_formula_sum 'C19 H12 Br N O4'
_chemical_formula_weight 398.21
_space_group_IT_number 61
_space_group_name_Hall '-P 2ac 2ab'
_space_group_name_H-M_alt 'P b c a'
_symmetry_cell_setting orthorhombic
_symmetry_space_group_name_H-M 'P b c a'
_atom_sites_solution_hydrogens geom
_atom_sites_solution_primary direct
_atom_sites_solution_secondary difmap
_audit_creation_method SHELXL-97
_cell_angle_alpha 90.00
_cell_angle_beta 90.00
_cell_angle_gamma 90.00
_cell_formula_units_Z 8
_cell_length_a 7.513(13)
_cell_length_b 13.49(2)
_cell_length_c 32.45(6)
_cell_measurement_reflns_used 4135
_cell_measurement_temperature 293(2)
_cell_measurement_theta_max 22.75
_cell_measurement_theta_min 2.51
_cell_volume 3289(10)
_computing_cell_refinement 'Bruker SAINT'
_computing_data_collection 'Bruker APEX2'
_computing_data_reduction 'Bruker SAINT'
_computing_molecular_graphics 'Bruker SHELXTL'
_computing_publication_material 'Bruker SHELXTL'
_computing_structure_refinement 'SHELXL-97 (Sheldrick, 2008)'
_computing_structure_solution 'SHELXS-97 (Sheldrick, 2008)'
_diffrn_ambient_temperature 293(2)
_diffrn_measured_fraction_theta_full 0.987
_diffrn_measured_fraction_theta_max 0.987
_diffrn_measurement_device_type 'Bruker APEX-II CCD'
_diffrn_measurement_method '\f and \w scans'
_diffrn_radiation_monochromator graphite
_diffrn_radiation_source 'fine-focus sealed tube'
_diffrn_radiation_type MoK\a
_diffrn_radiation_wavelength 0.71073
_diffrn_reflns_av_R_equivalents 0.1129
_diffrn_reflns_av_sigmaI/netI 0.0677
_diffrn_reflns_limit_h_max 9
_diffrn_reflns_limit_h_min -8
_diffrn_reflns_limit_k_max 16
_diffrn_reflns_limit_k_min -16
_diffrn_reflns_limit_l_max 34
_diffrn_reflns_limit_l_min -38
_diffrn_reflns_number 17306
_diffrn_reflns_theta_full 25.24
_diffrn_reflns_theta_max 25.24
_diffrn_reflns_theta_min 1.26
_exptl_absorpt_coefficient_mu 2.524
_exptl_absorpt_correction_T_max 0.7864
_exptl_absorpt_correction_T_min 0.7516
_exptl_absorpt_correction_type multi-scan
_exptl_absorpt_process_details SADABS
_exptl_crystal_colour Yellow
_exptl_crystal_density_diffrn 1.608
_exptl_crystal_density_method 'not measured'
_exptl_crystal_description Cubic
_exptl_crystal_F_000 1600
_exptl_crystal_size_max 0.12
_exptl_crystal_size_mid 0.11
_exptl_crystal_size_min 0.10
_refine_diff_density_max 0.497
_refine_diff_density_min -0.704
_refine_diff_density_rms 0.064
_refine_ls_extinction_method none
_refine_ls_goodness_of_fit_ref 1.009
_refine_ls_hydrogen_treatment constr
_refine_ls_matrix_type full
_refine_ls_number_parameters 227
_refine_ls_number_reflns 2934
_refine_ls_number_restraints 0
_refine_ls_restrained_S_all 1.009
_refine_ls_R_factor_all 0.0962
_refine_ls_R_factor_gt 0.0469
_refine_ls_shift/su_max 0.000
_refine_ls_shift/su_mean 0.000
_refine_ls_structure_factor_coef Fsqd
_refine_ls_weighting_details 'calc w=1/[\s^2^(Fo^2^)+(0.0400P)^2^+0.8000P] where P=(Fo^2^+2Fc^2^)/3'
_refine_ls_weighting_scheme calc
_refine_ls_wR_factor_gt 0.0880
_refine_ls_wR_factor_ref 0.1001
_reflns_number_gt 1784
_reflns_number_total 2934
_reflns_threshold_expression >2sigma(I)
_cod_data_source_file jm9b00717_si_003.cif
_cod_data_source_block tk66
_cod_depositor_comments
;
The following automatic conversions were performed:

data item '_symmetry_cell_setting' value 'Orthorhombic' was changed
to 'orthorhombic' in accordance with the
/home/data/users/saulius/crontab/automatic-downloads/current/ACS/lib/dictionaries/cif_core.dic
dictionary named 'cif_core.dic' version 2.4.2 last updated on
2011-04-26.

Automatic conversion script
Id: cif_fix_values 6909 2019-04-08 15:41:33Z antanas 
;
_cod_original_sg_symbol_H-M Pbca
_cod_database_code 1552559

loop_
_symmetry_equiv_pos_as_xyz
'x, y, z'
'-x+1/2, -y, z+1/2'
'x+1/2, -y+1/2, -z'
'-x, y+1/2, -z+1/2'
'-x, -y, -z'
'x-1/2, y, -z-1/2'
'-x-1/2, y-1/2, z'
'x, -y-1/2, z-1/2'

loop_
_atom_site_label
_atom_site_type_symbol
_atom_site_fract_x
_atom_site_fract_y
_atom_site_fract_z
_atom_site_U_iso_or_equiv
_atom_site_adp_type
_atom_site_occupancy
_atom_site_symmetry_multiplicity
_atom_site_calc_flag
_atom_site_refinement_flags
Br1 Br 0.68458(7) 0.12557(4) -0.012955(13) 0.0736(2) Uani 1 1 d .
O4 O 0.2645(4) 0.4969(2) 0.08978(8) 0.0647(8) Uani 1 1 d .
O3 O 0.4840(4) 0.59240(19) 0.11332(7) 0.0597(8) Uani 1 1 d .
O1 O 0.3058(4) 0.54717(18) 0.25286(7) 0.0499(7) Uani 1 1 d .
O2 O 0.2446(4) 0.61873(19) 0.19323(8) 0.0569(7) Uani 1 1 d .
N1 N 0.4508(4) 0.3849(2) 0.21268(8) 0.0391(7) Uani 1 1 d .
C17 C 0.6284(6) 0.1957(3) 0.03620(11) 0.0513(10) Uani 1 1 d .
C16 C 0.6623(5) 0.2960(3) 0.03872(11) 0.0499(11) Uani 1 1 d .
H16 H 0.7124 0.3296 0.0166 0.060 Uiso 1 1 calc R
C14 C 0.5448(5) 0.2970(3) 0.10802(10) 0.0415(9) Uani 1 1 d .
C10 C 0.4942(5) 0.3507(2) 0.14615(10) 0.0389(9) Uani 1 1 d .
C11 C 0.5104(5) 0.3147(3) 0.18597(10) 0.0420(9) Uani 1 1 d .
H11 H 0.5548 0.2528 0.1932 0.050 Uiso 1 1 calc R
C2 C 0.4473(5) 0.3857(3) 0.25618(10) 0.0402(9) Uani 1 1 d .
C1 C 0.3769(5) 0.4685(3) 0.27514(10) 0.0424(9) Uani 1 1 d .
C6 C 0.3744(5) 0.4766(3) 0.31771(11) 0.0507(10) Uani 1 1 d .
H6 H 0.3261 0.5323 0.3303 0.061 Uiso 1 1 calc R
C5 C 0.4443(6) 0.4011(3) 0.34089(12) 0.0607(12) Uani 1 1 d .
H5 H 0.4446 0.4061 0.3695 0.073 Uiso 1 1 calc R
C19 C 0.5148(6) 0.1954(3) 0.10477(11) 0.0513(11) Uani 1 1 d .
H19 H 0.4659 0.1612 0.1269 0.062 Uiso 1 1 calc R
C18 C 0.5573(6) 0.1449(3) 0.06885(11) 0.0560(11) Uani 1 1 d .
H18 H 0.5376 0.0770 0.0670 0.067 Uiso 1 1 calc R
C9 C 0.4240(5) 0.4470(2) 0.14935(10) 0.0384(9) Uani 1 1 d .
C8 C 0.3965(5) 0.4669(2) 0.19049(10) 0.0383(9) Uani 1 1 d .
C7 C 0.3125(5) 0.5488(3) 0.21051(10) 0.0425(10) Uani 1 1 d .
C4 C 0.5140(6) 0.3178(3) 0.32224(11) 0.0620(12) Uani 1 1 d .
H4 H 0.5605 0.2670 0.3383 0.074 Uiso 1 1 calc R
C3 C 0.5154(6) 0.3096(3) 0.27984(11) 0.0549(11) Uani 1 1 d .
H3 H 0.5617 0.2532 0.2673 0.066 Uiso 1 1 calc R
C12 C 0.3778(6) 0.5139(3) 0.11432(10) 0.0433(10) Uani 1 1 d .
C13 C 0.4520(7) 0.6624(3) 0.07990(12) 0.0766(15) Uani 1 1 d .
H13A H 0.4702 0.6299 0.0539 0.115 Uiso 1 1 calc R
H13B H 0.5328 0.7172 0.0823 0.115 Uiso 1 1 calc R
H13C H 0.3317 0.6863 0.0815 0.115 Uiso 1 1 calc R
C15 C 0.6208(5) 0.3455(3) 0.07447(10) 0.0457(10) Uani 1 1 d .
H15 H 0.6441 0.4131 0.0763 0.055 Uiso 1 1 calc R

loop_
_atom_site_aniso_label
_atom_site_aniso_U_11
_atom_site_aniso_U_22
_atom_site_aniso_U_33
_atom_site_aniso_U_23
_atom_site_aniso_U_13
_atom_site_aniso_U_12
Br1 0.0757(4) 0.0920(4) 0.0530(3) -0.0225(2) 0.0157(2) 0.0030(3)
O4 0.075(2) 0.0651(18) 0.0538(17) -0.0017(14) -0.0302(17) 0.0023(16)
O3 0.065(2) 0.0646(17) 0.0498(15) 0.0173(13) -0.0037(15) -0.0149(16)
O1 0.060(2) 0.0489(15) 0.0407(13) -0.0042(12) 0.0017(14) 0.0066(14)
O2 0.066(2) 0.0485(16) 0.0559(16) 0.0014(14) -0.0047(15) 0.0072(14)
N1 0.040(2) 0.0421(17) 0.0351(15) 0.0010(13) -0.0010(14) -0.0019(15)
C17 0.041(3) 0.071(3) 0.042(2) -0.011(2) 0.006(2) 0.004(2)
C16 0.046(3) 0.065(3) 0.039(2) 0.0042(18) 0.0036(19) 0.004(2)
C14 0.037(3) 0.052(2) 0.0361(18) -0.0032(16) -0.0041(17) 0.0016(18)
C10 0.034(2) 0.045(2) 0.0378(19) -0.0021(15) -0.0004(17) -0.0053(18)
C11 0.041(3) 0.0414(19) 0.043(2) -0.0017(17) 0.0040(18) -0.0016(19)
C2 0.032(2) 0.051(2) 0.0375(19) 0.0035(17) 0.0002(17) -0.0021(19)
C1 0.035(3) 0.052(2) 0.040(2) 0.0017(18) 0.0011(18) -0.0065(19)
C6 0.044(3) 0.067(3) 0.041(2) -0.0062(19) 0.005(2) -0.012(2)
C5 0.054(3) 0.093(3) 0.035(2) 0.005(2) 0.001(2) -0.013(3)
C19 0.052(3) 0.055(2) 0.046(2) -0.0028(18) 0.008(2) -0.010(2)
C18 0.058(3) 0.055(2) 0.055(2) -0.010(2) 0.012(2) -0.006(2)
C9 0.035(2) 0.045(2) 0.0348(19) 0.0009(16) -0.0041(17) -0.0039(18)
C8 0.035(2) 0.039(2) 0.040(2) 0.0011(16) -0.0044(18) -0.0037(18)
C7 0.042(3) 0.045(2) 0.041(2) -0.0016(17) -0.0032(19) -0.009(2)
C4 0.065(3) 0.076(3) 0.045(2) 0.018(2) -0.001(2) 0.003(3)
C3 0.058(3) 0.061(2) 0.046(2) 0.0070(19) 0.001(2) 0.002(2)
C12 0.049(3) 0.050(2) 0.0311(19) -0.0028(16) -0.0033(19) 0.005(2)
C13 0.086(4) 0.082(3) 0.062(3) 0.034(2) 0.012(3) -0.008(3)
C15 0.045(3) 0.049(2) 0.044(2) 0.0024(17) 0.002(2) -0.0015(19)

loop_
_atom_type_symbol
_atom_type_description
_atom_type_scat_dispersion_real
_atom_type_scat_dispersion_imag
_atom_type_scat_source
C C 0.0033 0.0016 'International Tables Vol C Tables 4.2.6.8 and 6.1.1.4'
H H 0.0000 0.0000 'International Tables Vol C Tables 4.2.6.8 and 6.1.1.4'
Br Br -0.2901 2.4595 'International Tables Vol C Tables 4.2.6.8 and 6.1.1.4'
N N 0.0061 0.0033 'International Tables Vol C Tables 4.2.6.8 and 6.1.1.4'
O O 0.0106 0.0060 'International Tables Vol C Tables 4.2.6.8 and 6.1.1.4'

loop_
_geom_angle_atom_site_label_1
_geom_angle_atom_site_label_2
_geom_angle_atom_site_label_3
_geom_angle
C12 O3 C13 115.8(3)
C7 O1 C1 121.2(3)
C11 N1 C8 108.8(3)
C11 N1 C2 130.4(3)
C8 N1 C2 120.7(3)
C18 C17 C16 121.1(3)
C18 C17 Br1 119.1(3)
C16 C17 Br1 119.8(3)
C15 C16 C17 119.1(4)
C15 C16 H16 120.5
C17 C16 H16 120.5
C19 C14 C15 118.0(3)
C19 C14 C10 120.1(3)
C15 C14 C10 121.9(3)
C11 C10 C9 106.7(3)
C11 C10 C14 125.8(3)
C9 C10 C14 127.5(3)
N1 C11 C10 108.8(3)
N1 C11 H11 125.6
C10 C11 H11 125.6
C3 C2 C1 119.7(3)
C3 C2 N1 123.0(3)
C1 C2 N1 117.3(3)
C2 C1 C6 120.8(4)
C2 C1 O1 122.2(3)
C6 C1 O1 117.0(3)
C5 C6 C1 118.9(4)
C5 C6 H6 120.5
C1 C6 H6 120.5
C6 C5 C4 120.6(4)
C6 C5 H5 119.7
C4 C5 H5 119.7
C18 C19 C14 120.7(4)
C18 C19 H19 119.7
C14 C19 H19 119.7
C17 C18 C19 119.6(4)
C17 C18 H18 120.2
C19 C18 H18 120.2
C8 C9 C10 107.9(3)
C8 C9 C12 125.8(3)
C10 C9 C12 126.2(3)
C9 C8 N1 107.7(3)
C9 C8 C7 131.1(3)
N1 C8 C7 120.8(3)
O2 C7 O1 117.4(3)
O2 C7 C8 125.3(3)
O1 C7 C8 117.3(3)
C5 C4 C3 120.4(4)
C5 C4 H4 119.8
C3 C4 H4 119.8
C2 C3 C4 119.4(4)
C2 C3 H3 120.3
C4 C3 H3 120.3
O4 C12 O3 124.7(3)
O4 C12 C9 124.1(4)
O3 C12 C9 111.2(3)
O3 C13 H13A 109.5
O3 C13 H13B 109.5
H13A C13 H13B 109.5
O3 C13 H13C 109.5
H13A C13 H13C 109.5
H13B C13 H13C 109.5
C16 C15 C14 121.6(4)
C16 C15 H15 119.2
C14 C15 H15 119.2

loop_
_geom_bond_atom_site_label_1
_geom_bond_atom_site_label_2
_geom_bond_distance
Br1 C17 1.902(4)
O4 C12 1.188(5)
O3 C12 1.327(5)
O3 C13 1.458(5)
O1 C7 1.375(5)
O1 C1 1.390(4)
O2 C7 1.210(4)
N1 C11 1.360(4)
N1 C8 1.381(4)
N1 C2 1.412(5)
C17 C18 1.370(5)
C17 C16 1.379(6)
C16 C15 1.375(5)
C16 H16 0.9300
C14 C19 1.392(5)
C14 C15 1.393(5)
C14 C10 1.483(5)
C10 C11 1.385(5)
C10 C9 1.406(5)
C11 H11 0.9300
C2 C3 1.380(5)
C2 C1 1.382(5)
C1 C6 1.386(5)
C6 C5 1.371(6)
C6 H6 0.9300
C5 C4 1.379(6)
C5 H5 0.9300
C19 C18 1.388(5)
C19 H19 0.9300
C18 H18 0.9300
C9 C8 1.377(5)
C9 C12 1.493(5)
C8 C7 1.429(5)
C4 C3 1.380(5)
C4 H4 0.9300
C3 H3 0.9300
C13 H13A 0.9600
C13 H13B 0.9600
C13 H13C 0.9600
C15 H15 0.9300

loop_
_geom_torsion_atom_site_label_1
_geom_torsion_atom_site_label_2
_geom_torsion_atom_site_label_3
_geom_torsion_atom_site_label_4
_geom_torsion
C18 C17 C16 C15 -1.1(6)
Br1 C17 C16 C15 180.0(3)
C19 C14 C10 C11 38.0(6)
C15 C14 C10 C11 -142.8(4)
C19 C14 C10 C9 -143.1(4)
C15 C14 C10 C9 36.1(6)
C8 N1 C11 C10 -0.3(4)
C2 N1 C11 C10 -176.8(3)
C9 C10 C11 N1 0.8(4)
C14 C10 C11 N1 179.9(3)
C11 N1 C2 C3 2.3(6)
C8 N1 C2 C3 -173.8(4)
C11 N1 C2 C1 -179.7(4)
C8 N1 C2 C1 4.2(5)
C3 C2 C1 C6 0.3(6)
N1 C2 C1 C6 -177.7(3)
C3 C2 C1 O1 -179.7(3)
N1 C2 C1 O1 2.3(5)
C7 O1 C1 C2 -4.2(5)
C7 O1 C1 C6 175.8(3)
C2 C1 C6 C5 0.5(6)
O1 C1 C6 C5 -179.5(3)
C1 C6 C5 C4 -0.8(6)
C15 C14 C19 C18 -1.0(6)
C10 C14 C19 C18 178.3(4)
C16 C17 C18 C19 1.4(7)
Br1 C17 C18 C19 -179.6(3)
C14 C19 C18 C17 -0.4(6)
C11 C10 C9 C8 -1.0(4)
C14 C10 C9 C8 179.9(3)
C11 C10 C9 C12 -177.8(4)
C14 C10 C9 C12 3.1(6)
C10 C9 C8 N1 0.8(4)
C12 C9 C8 N1 177.6(4)
C10 C9 C8 C7 -173.0(4)
C12 C9 C8 C7 3.8(7)
C11 N1 C8 C9 -0.3(4)
C2 N1 C8 C9 176.6(3)
C11 N1 C8 C7 174.3(3)
C2 N1 C8 C7 -8.9(5)
C1 O1 C7 O2 178.5(3)
C1 O1 C7 C8 -0.4(5)
C9 C8 C7 O2 1.1(7)
N1 C8 C7 O2 -172.0(4)
C9 C8 C7 O1 180.0(4)
N1 C8 C7 O1 6.9(5)
C6 C5 C4 C3 0.3(7)
C1 C2 C3 C4 -0.8(6)
N1 C2 C3 C4 177.1(4)
C5 C4 C3 C2 0.4(6)
C13 O3 C12 O4 1.8(6)
C13 O3 C12 C9 179.3(3)
C8 C9 C12 O4 -112.0(5)
C10 C9 C12 O4 64.3(6)
C8 C9 C12 O3 70.4(5)
C10 C9 C12 O3 -113.3(4)
C17 C16 C15 C14 -0.3(6)
C19 C14 C15 C16 1.3(6)
C10 C14 C15 C16 -177.9(3)
